data_7239078
loop_
_publ_author_name
'Chen, Chien-Tien'
'Chao, Wei-Shan'
'Liu, Hao-Wei'
'Wei, Yi'
'Jou, Jwo-Huei'
'Kumar, Sudhir'

_publ_section_title
;
 Spirally configured cis-stilbene/fluorene hybrids as ambipolar,
 fluorescent materials for organic light emitting diode applications
;
_journal_issue 24
_journal_name_full 'RSC Advances'
_journal_page_first 9381
_journal_paper_doi 10.1039/c3ra41642a
_journal_volume 3
_journal_year 2013
_chemical_formula_moiety 'C60 H55 B N'
_chemical_formula_sum 'C60 H55 B N'
_chemical_formula_weight 800.86
_space_group_IT_number 2
_space_group_name_Hall '-P 1'
_space_group_name_H-M_alt 'P -1'
_symmetry_cell_setting triclinic
_symmetry_space_group_name_H-M 'P -1'
_atom_sites_solution_hydrogens geom
_atom_sites_solution_primary direct
_atom_sites_solution_secondary difmap
_audit_creation_method SHELXL-97
_cell_angle_alpha 100.776(2)
_cell_angle_beta 96.2860(10)
_cell_angle_gamma 94.685(2)
_cell_formula_units_Z 4
_cell_length_a 13.1698(3)
_cell_length_b 14.2017(3)
_cell_length_c 25.4887(5)
_cell_measurement_reflns_used 0
_cell_measurement_temperature 296(2)
_cell_measurement_theta_max 0
_cell_measurement_theta_min 0
_cell_volume 4629.48(17)
_computing_molecular_graphics 'Ortep-3 for Windows (Farrugia, 1997)'
_computing_publication_material 'WinGX publication routines (Farrugia, 1999)'
_computing_structure_refinement 'SHELXL-97 (Sheldrick, 1997)'
_computing_structure_solution 'SHELXS-86 (Sheldrick, 1986)'
_diffrn_ambient_temperature 296(2)
_diffrn_measured_fraction_theta_full 0.951
_diffrn_measured_fraction_theta_max 0.951
_diffrn_radiation_monochromator graphite
_diffrn_radiation_source 'fine-focus sealed tube'
_diffrn_radiation_type MoK\a
_diffrn_radiation_wavelength 0.71073
_diffrn_reflns_av_R_equivalents 0.0761
_diffrn_reflns_av_sigmaI/netI 0.1951
_diffrn_reflns_limit_h_max 15
_diffrn_reflns_limit_h_min -15
_diffrn_reflns_limit_k_max 16
_diffrn_reflns_limit_k_min -16
_diffrn_reflns_limit_l_max 30
_diffrn_reflns_limit_l_min 0
_diffrn_reflns_number 15353
_diffrn_reflns_theta_full 25.03
_diffrn_reflns_theta_max 25.03
_diffrn_reflns_theta_min 1.47
_exptl_absorpt_coefficient_mu 0.065
_exptl_absorpt_correction_T_max 0.9968
_exptl_absorpt_correction_T_min 0.9758
_exptl_absorpt_correction_type multi-scan
_exptl_crystal_colour yellow
_exptl_crystal_density_diffrn 1.149
_exptl_crystal_density_method 'not measured'
_exptl_crystal_description prism
_exptl_crystal_F_000 1708
_exptl_crystal_size_max 0.38
_exptl_crystal_size_mid 0.16
_exptl_crystal_size_min 0.05
_platon_squeeze_details
'the SQUEEZE removed the contributions of 115.0 electrons from the reflection file, which corresponds with 115.0/4 = 28.8 electrons or 28.8/25 = 1.2 C6H14 molecules per asymmetric unit. Since there are two independent molecules in the asymmetric unit, the overall correct formulation for this complex would be C57H48BN-0.6(C6H14).'
_refine_diff_density_max 0.171
_refine_diff_density_min -0.197
_refine_diff_density_rms 0.041
_refine_ls_extinction_method none
_refine_ls_goodness_of_fit_ref 0.805
_refine_ls_hydrogen_treatment constr
_refine_ls_matrix_type full
_refine_ls_number_parameters 1063
_refine_ls_number_reflns 15550
_refine_ls_number_restraints 0
_refine_ls_restrained_S_all 0.805
_refine_ls_R_factor_all 0.2158
_refine_ls_R_factor_gt 0.0719
_refine_ls_shift/su_max 0.001
_refine_ls_shift/su_mean 0.000
_refine_ls_structure_factor_coef Fsqd
_refine_ls_weighting_details 'calc w=1/[\s^2^(Fo^2^)+(0.0920P)^2^+0.0000P] where P=(Fo^2^+2Fc^2^)/3'
_refine_ls_weighting_scheme calc
_refine_ls_wR_factor_gt 0.1659
_refine_ls_wR_factor_ref 0.1993
_reflns_number_gt 4762
_reflns_number_total 15550
_reflns_threshold_expression >2sigma(I)
_cod_data_source_file c3ra41642a.txt
_cod_data_source_block a8865
_cod_database_code 7239078

loop_
_symmetry_equiv_pos_as_xyz
'x, y, z'
'-x, -y, -z'

loop_
_atom_site_label
_atom_site_type_symbol
_atom_site_fract_x
_atom_site_fract_y
_atom_site_fract_z
_atom_site_U_iso_or_equiv
_atom_site_adp_type
_atom_site_occupancy
_atom_site_symmetry_multiplicity
_atom_site_calc_flag
_atom_site_refinement_flags
B1 B 0.1556(4) 0.6973(4) 0.0455(2) 0.0666(16) Uani 1 1 d .
B2 B 0.6168(3) 0.2349(4) 0.45517(19) 0.0513(14) Uani 1 1 d .
C1 C 0.2209(4) 0.6095(4) 0.03173(18) 0.0662(13) Uani 1 1 d .
C2 C 0.3155(4) 0.6021(4) 0.06160(18) 0.0735(14) Uani 1 1 d .
C3 C 0.3668(4) 0.6837(4) 0.10659(18) 0.1015(17) Uani 1 1 d .
H3A H 0.4295 0.6649 0.1225 0.152 Uiso 1 1 calc R
H3B H 0.3215 0.6973 0.1335 0.152 Uiso 1 1 calc R
H3C H 0.3817 0.7403 0.0921 0.152 Uiso 1 1 calc R
C4 C 0.3676(4) 0.5223(5) 0.0485(2) 0.0915(17) Uani 1 1 d .
H4 H 0.4294 0.5193 0.0692 0.110 Uiso 1 1 calc R
C5 C 0.3335(5) 0.4479(5) 0.0069(3) 0.0937(18) Uani 1 1 d .
C6 C 0.3919(4) 0.3605(4) -0.0060(2) 0.143(2) Uani 1 1 d .
H6A H 0.4526 0.3674 0.0196 0.214 Uiso 1 1 calc R
H6B H 0.4111 0.3552 -0.0416 0.214 Uiso 1 1 calc R
H6C H 0.3490 0.3035 -0.0041 0.214 Uiso 1 1 calc R
C7 C 0.2418(5) 0.4560(4) -0.0235(2) 0.0897(17) Uani 1 1 d .
H7 H 0.2164 0.4066 -0.0525 0.108 Uiso 1 1 calc R
C8 C 0.1864(4) 0.5344(4) -0.01251(19) 0.0730(14) Uani 1 1 d .
C9 C 0.0871(4) 0.5348(4) -0.05035(17) 0.1019(17) Uani 1 1 d .
H9A H 0.0560 0.5927 -0.0388 0.153 Uiso 1 1 calc R
H9B H 0.0404 0.4798 -0.0494 0.153 Uiso 1 1 calc R
H9C H 0.1031 0.5321 -0.0864 0.153 Uiso 1 1 calc R
C10 C 0.1266(4) 0.7639(3) 0.00273(15) 0.0675(13) Uani 1 1 d .
C11 C 0.2065(5) 0.8142(4) -0.0173(2) 0.0829(15) Uani 1 1 d .
C12 C 0.3173(4) 0.8016(4) -0.00393(19) 0.1124(19) Uani 1 1 d .
H12A H 0.3233 0.7538 0.0180 0.169 Uiso 1 1 calc R
H12B H 0.3533 0.8617 0.0153 0.169 Uiso 1 1 calc R
H12C H 0.3464 0.7813 -0.0366 0.169 Uiso 1 1 calc R
C13 C 0.1784(6) 0.8807(4) -0.0495(2) 0.1009(19) Uani 1 1 d .
H13 H 0.2300 0.9152 -0.0624 0.121 Uiso 1 1 calc R
C14 C 0.0785(7) 0.8971(5) -0.0627(2) 0.1017(19) Uani 1 1 d .
C15 C 0.0580(5) 0.9745(4) -0.0951(2) 0.156(3) Uani 1 1 d .
H15A H -0.0146 0.9787 -0.1010 0.233 Uiso 1 1 calc R
H15B H 0.0836 0.9583 -0.1291 0.233 Uiso 1 1 calc R
H15C H 0.0919 1.0354 -0.0757 0.233 Uiso 1 1 calc R
C16 C 0.0033(5) 0.8449(5) -0.04571(19) 0.0938(18) Uani 1 1 d .
H16 H -0.0648 0.8532 -0.0562 0.113 Uiso 1 1 calc R
C17 C 0.0242(5) 0.7788(4) -0.01295(18) 0.0817(15) Uani 1 1 d .
C18 C -0.0670(4) 0.7215(4) 0.00128(18) 0.1096(19) Uani 1 1 d .
H18A H -0.1293 0.7433 -0.0132 0.164 Uiso 1 1 calc R
H18B H -0.0638 0.7305 0.0397 0.164 Uiso 1 1 calc R
H18C H -0.0659 0.6544 -0.0137 0.164 Uiso 1 1 calc R
C19 C 0.1212(3) 0.7251(4) 0.10310(16) 0.0620(12) Uani 1 1 d .
C20 C 0.0755(3) 0.8094(4) 0.11915(18) 0.0769(15) Uani 1 1 d .
H20 H 0.0647 0.8506 0.0951 0.092 Uiso 1 1 calc R
C21 C 0.0459(3) 0.8329(3) 0.17004(17) 0.0734(14) Uani 1 1 d .
H21 H 0.0140 0.8887 0.1792 0.088 Uiso 1 1 calc R
C22 C 0.0629(3) 0.7741(3) 0.20809(16) 0.0559(12) Uani 1 1 d .
C23 C 0.1145(3) 0.6926(3) 0.19574(15) 0.0510(11) Uani 1 1 d .
C24 C 0.1381(3) 0.6685(3) 0.14274(16) 0.0588(12) Uani 1 1 d .
H24 H 0.1670 0.6112 0.1330 0.071 Uiso 1 1 calc R
C25 C 0.0182(3) 0.8039(3) 0.25726(17) 0.0633(13) Uani 1 1 d .
H25 H -0.0033 0.8654 0.2616 0.076 Uiso 1 1 calc R
C26 C 0.0024(3) 0.7585(4) 0.29736(16) 0.0613(13) Uani 1 1 d .
H26 H -0.0262 0.7940 0.3254 0.074 Uiso 1 1 calc R
C27 C 0.0230(3) 0.6618(3) 0.30418(15) 0.0513(11) Uani 1 1 d .
C28 C 0.0886(3) 0.6030(4) 0.27680(14) 0.0544(12) Uani 1 1 d .
C29 C 0.1593(3) 0.6371(3) 0.23792(16) 0.0566(12) Uani 1 1 d .
C30 C 0.2127(5) 0.5519(4) 0.2100(2) 0.0781(16) Uani 1 1 d .
C31 C 0.1670(5) 0.4708(5) 0.1746(2) 0.107(2) Uani 1 1 d .
H31 H 0.0962 0.4618 0.1649 0.129 Uiso 1 1 calc R
C32 C 0.2298(8) 0.4017(6) 0.1534(3) 0.156(4) Uani 1 1 d .
H32 H 0.2007 0.3450 0.1303 0.188 Uiso 1 1 calc R
C33 C 0.3351(11) 0.4184(9) 0.1670(4) 0.197(7) Uani 1 1 d .
H33 H 0.3762 0.3737 0.1514 0.236 Uiso 1 1 calc R
C34 C 0.3809(7) 0.4991(8) 0.2029(3) 0.177(5) Uani 1 1 d .
H34 H 0.4517 0.5077 0.2125 0.212 Uiso 1 1 calc R
C35 C 0.3188(6) 0.5684(6) 0.2248(3) 0.105(2) Uani 1 1 d .
C36 C 0.3453(5) 0.6591(6) 0.2631(3) 0.102(2) Uani 1 1 d .
C37 C 0.4414(6) 0.7078(8) 0.2911(3) 0.139(4) Uani 1 1 d .
H37 H 0.5030 0.6834 0.2841 0.167 Uiso 1 1 calc R
C38 C 0.4404(8) 0.7910(8) 0.3282(4) 0.161(4) Uani 1 1 d .
H38 H 0.5015 0.8205 0.3485 0.193 Uiso 1 1 calc R
C39 C 0.3536(5) 0.8302(5) 0.3356(2) 0.112(2) Uani 1 1 d .
H39 H 0.3560 0.8891 0.3592 0.134 Uiso 1 1 calc R
C40 C 0.2598(4) 0.7856(5) 0.3091(2) 0.0836(16) Uani 1 1 d .
H40 H 0.2001 0.8135 0.3163 0.100 Uiso 1 1 calc R
C41 C 0.2537(4) 0.7002(5) 0.2722(2) 0.0698(15) Uani 1 1 d .
C42 C 0.0994(3) 0.5140(4) 0.29066(16) 0.0626(13) Uani 1 1 d .
H42 H 0.1441 0.4755 0.2731 0.075 Uiso 1 1 calc R
C43 C 0.0481(3) 0.4781(4) 0.32903(16) 0.0627(13) Uani 1 1 d .
C44 C -0.0175(3) 0.5376(4) 0.35557(16) 0.0675(14) Uani 1 1 d .
H44 H -0.0549 0.5168 0.3810 0.081 Uiso 1 1 calc R
C45 C -0.0261(3) 0.6270(4) 0.34363(16) 0.0603(13) Uani 1 1 d .
H45 H -0.0671 0.6671 0.3630 0.072 Uiso 1 1 calc R
C46 C 0.0882(5) 0.3127(4) 0.2989(2) 0.0786(15) Uani 1 1 d .
C47 C 0.0334(5) 0.2944(4) 0.2491(3) 0.112(2) Uani 1 1 d .
H47 H -0.0204 0.3304 0.2416 0.134 Uiso 1 1 calc R
C48 C 0.0585(7) 0.2206(6) 0.2088(2) 0.138(3) Uani 1 1 d .
H48 H 0.0224 0.2082 0.1743 0.166 Uiso 1 1 calc R
C49 C 0.1361(7) 0.1681(7) 0.2211(4) 0.161(4) Uani 1 1 d .
H49 H 0.1525 0.1192 0.1946 0.193 Uiso 1 1 calc R
C50 C 0.1896(6) 0.1848(6) 0.2702(4) 0.168(3) Uani 1 1 d .
H50 H 0.2417 0.1471 0.2779 0.202 Uiso 1 1 calc R
C51 C 0.1667(5) 0.2598(5) 0.3101(2) 0.127(2) Uani 1 1 d .
H51 H 0.2050 0.2732 0.3440 0.152 Uiso 1 1 calc R
C52 C 0.0508(4) 0.3642(4) 0.39061(19) 0.0635(13) Uani 1 1 d .
C53 C -0.0062(4) 0.2814(4) 0.3942(2) 0.0830(15) Uani 1 1 d .
H53 H -0.0389 0.2413 0.3627 0.100 Uiso 1 1 calc R
C54 C -0.0167(4) 0.2556(4) 0.4423(2) 0.0894(17) Uani 1 1 d .
H54 H -0.0558 0.1986 0.4435 0.107 Uiso 1 1 calc R
C55 C 0.0299(4) 0.3131(5) 0.4882(2) 0.0861(17) Uani 1 1 d .
H55 H 0.0239 0.2955 0.5211 0.103 Uiso 1 1 calc R
C56 C 0.0852(4) 0.3960(5) 0.4862(2) 0.0952(17) Uani 1 1 d .
H56 H 0.1159 0.4361 0.5181 0.114 Uiso 1 1 calc R
C57 C 0.0972(4) 0.4229(4) 0.4372(2) 0.0904(16) Uani 1 1 d .
H57 H 0.1363 0.4799 0.4362 0.108 Uiso 1 1 calc R
C58 C 0.6047(4) 0.2595(4) 0.39687(17) 0.0581(12) Uani 1 1 d .
C59 C 0.5325(4) 0.2048(4) 0.3553(2) 0.0647(13) Uani 1 1 d .
C60 C 0.4554(4) 0.1260(4) 0.36512(18) 0.0972(16) Uani 1 1 d .
H60A H 0.4131 0.0974 0.3319 0.146 Uiso 1 1 calc R
H60B H 0.4130 0.1535 0.3911 0.146 Uiso 1 1 calc R
H60C H 0.4914 0.0776 0.3785 0.146 Uiso 1 1 calc R
C61 C 0.5276(4) 0.2240(4) 0.30425(19) 0.0858(17) Uani 1 1 d .
H61 H 0.4779 0.1882 0.2777 0.103 Uiso 1 1 calc R
C62 C 0.5909(5) 0.2919(5) 0.2907(2) 0.0867(18) Uani 1 1 d .
C63 C 0.5849(5) 0.3101(5) 0.23341(18) 0.160(3) Uani 1 1 d .
H63A H 0.5308 0.2668 0.2109 0.240 Uiso 1 1 calc R
H63B H 0.6491 0.2995 0.2199 0.240 Uiso 1 1 calc R
H63C H 0.5710 0.3754 0.2334 0.240 Uiso 1 1 calc R
C64 C 0.6630(4) 0.3446(4) 0.3299(3) 0.0833(16) Uani 1 1 d .
H64 H 0.7086 0.3909 0.3211 0.100 Uiso 1 1 calc R
C65 C 0.6702(4) 0.3308(4) 0.3833(2) 0.0654(13) Uani 1 1 d .
C66 C 0.7489(4) 0.3937(4) 0.42481(19) 0.0896(16) Uani 1 1 d .
H66A H 0.7444 0.3763 0.4592 0.134 Uiso 1 1 calc R
H66B H 0.7365 0.4599 0.4270 0.134 Uiso 1 1 calc R
H66C H 0.8162 0.3852 0.4148 0.134 Uiso 1 1 calc R
C67 C 0.6049(3) 0.3097(3) 0.50661(16) 0.0507(11) Uani 1 1 d .
C68 C 0.5171(3) 0.3597(3) 0.51047(17) 0.0582(12) Uani 1 1 d .
C69 C 0.4270(3) 0.3420(3) 0.46603(16) 0.0773(14) Uani 1 1 d .
H69A H 0.4417 0.2951 0.4363 0.116 Uiso 1 1 calc R
H69B H 0.4159 0.4012 0.4543 0.116 Uiso 1 1 calc R
H69C H 0.3665 0.3185 0.4794 0.116 Uiso 1 1 calc R
C70 C 0.5067(4) 0.4260(3) 0.5563(2) 0.0703(14) Uani 1 1 d .
H70 H 0.4475 0.4574 0.5576 0.084 Uiso 1 1 calc R
C71 C 0.5814(4) 0.4464(3) 0.5997(2) 0.0734(14) Uani 1 1 d .
C72 C 0.5711(4) 0.5211(4) 0.65097(16) 0.1094(19) Uani 1 1 d .
H72A H 0.5062 0.5468 0.6468 0.164 Uiso 1 1 calc R
H72B H 0.6257 0.5724 0.6564 0.164 Uiso 1 1 calc R
H72C H 0.5752 0.4904 0.6815 0.164 Uiso 1 1 calc R
C73 C 0.6696(4) 0.3997(3) 0.59713(16) 0.0682(13) Uani 1 1 d .
H73 H 0.7216 0.4139 0.6261 0.082 Uiso 1 1 calc R
C74 C 0.6812(3) 0.3316(3) 0.55154(18) 0.0573(12) Uani 1 1 d .
C75 C 0.7807(3) 0.2873(3) 0.55208(15) 0.0806(15) Uani 1 1 d .
H75A H 0.7805 0.2423 0.5189 0.121 Uiso 1 1 calc R
H75B H 0.7887 0.2543 0.5817 0.121 Uiso 1 1 calc R
H75C H 0.8366 0.3369 0.5560 0.121 Uiso 1 1 calc R
C76 C 0.6437(3) 0.1318(3) 0.45997(15) 0.0523(12) Uani 1 1 d .
C77 C 0.6206(3) 0.0917(3) 0.50303(15) 0.0546(12) Uani 1 1 d .
H77 H 0.5894 0.1270 0.5301 0.065 Uiso 1 1 calc R
C78 C 0.6431(3) 0.0007(4) 0.50647(15) 0.0554(12) Uani 1 1 d .
H78 H 0.6265 -0.0244 0.5360 0.066 Uiso 1 1 calc R
C79 C 0.6909(3) -0.0568(3) 0.46671(15) 0.0482(11) Uani 1 1 d .
C80 C 0.7153(3) -0.0188(3) 0.42210(14) 0.0442(11) Uani 1 1 d .
C81 C 0.6911(3) 0.0736(3) 0.42038(14) 0.0498(11) Uani 1 1 d .
H81 H 0.7072 0.0994 0.3910 0.060 Uiso 1 1 calc R
C82 C 0.7124(3) -0.1502(4) 0.47657(16) 0.0635(13) Uani 1 1 d .
H82 H 0.7195 -0.1545 0.5127 0.076 Uiso 1 1 calc R
C83 C 0.7239(3) -0.2311(3) 0.44336(17) 0.0646(13) Uani 1 1 d .
H83 H 0.7340 -0.2839 0.4593 0.078 Uiso 1 1 calc R
C84 C 0.7229(3) -0.2482(3) 0.38592(17) 0.0489(11) Uani 1 1 d .
C85 C 0.7387(3) -0.1794(3) 0.35391(16) 0.0484(11) Uani 1 1 d .
C86 C 0.7740(3) -0.0698(3) 0.37709(14) 0.0473(11) Uani 1 1 d .
C87 C 0.7705(4) -0.0151(3) 0.33064(15) 0.0494(11) Uani 1 1 d .
C88 C 0.6847(4) 0.0008(3) 0.29706(17) 0.0650(13) Uani 1 1 d .
H88 H 0.6189 -0.0226 0.3016 0.078 Uiso 1 1 calc R
C89 C 0.7002(5) 0.0518(4) 0.25711(18) 0.0806(16) Uani 1 1 d .
H89 H 0.6437 0.0631 0.2347 0.097 Uiso 1 1 calc R
C90 C 0.7962(6) 0.0861(4) 0.24966(19) 0.0936(18) Uani 1 1 d .
H90 H 0.8041 0.1203 0.2224 0.112 Uiso 1 1 calc R
C91 C 0.8833(4) 0.0703(3) 0.2826(2) 0.0796(15) Uani 1 1 d .
H91 H 0.9488 0.0929 0.2771 0.096 Uiso 1 1 calc R
C92 C 0.8693(4) 0.0200(3) 0.32373(16) 0.0549(12) Uani 1 1 d .
C93 C 0.9417(4) -0.0072(3) 0.36349(17) 0.0544(12) Uani 1 1 d .
C94 C 1.0485(4) 0.0108(3) 0.37050(19) 0.0707(14) Uani 1 1 d .
H94 H 1.0822 0.0448 0.3485 0.085 Uiso 1 1 calc R
C95 C 1.1020(4) -0.0235(4) 0.4110(2) 0.0819(16) Uani 1 1 d .
H95 H 1.1733 -0.0128 0.4164 0.098 Uiso 1 1 calc R
C96 C 1.0526(4) -0.0730(4) 0.44336(18) 0.0751(15) Uani 1 1 d .
H96 H 1.0906 -0.0952 0.4706 0.090 Uiso 1 1 calc R
C97 C 0.9456(4) -0.0907(3) 0.43601(16) 0.0605(12) Uani 1 1 d .
H97 H 0.9124 -0.1244 0.4583 0.073 Uiso 1 1 calc R
C98 C 0.8898(3) -0.0579(3) 0.39542(16) 0.0459(11) Uani 1 1 d .
C99 C 0.7355(3) -0.2103(3) 0.29853(16) 0.0529(12) Uani 1 1 d .
H99 H 0.7479 -0.1651 0.2773 0.063 Uiso 1 1 calc R
C100 C 0.7138(3) -0.3078(4) 0.27408(18) 0.0563(12) Uani 1 1 d .
C101 C 0.6972(3) -0.3744(3) 0.3056(2) 0.0640(13) Uani 1 1 d .
H101 H 0.6821 -0.4394 0.2901 0.077 Uiso 1 1 calc R
C102 C 0.7029(3) -0.3441(4) 0.36020(18) 0.0609(12) Uani 1 1 d .
H102 H 0.6928 -0.3903 0.3811 0.073 Uiso 1 1 calc R
C103 C 0.6987(4) -0.2659(4) 0.18441(19) 0.0697(14) Uani 1 1 d .
C104 C 0.6137(4) -0.2136(4) 0.18237(19) 0.0834(16) Uani 1 1 d .
H104 H 0.5616 -0.2232 0.2033 0.100 Uiso 1 1 calc R
C105 C 0.6075(5) -0.1481(4) 0.1492(3) 0.1030(19) Uani 1 1 d .
H105 H 0.5500 -0.1144 0.1478 0.124 Uiso 1 1 calc R
C106 C 0.6815(7) -0.1301(5) 0.1184(2) 0.123(2) Uani 1 1 d .
H106 H 0.6763 -0.0847 0.0965 0.147 Uiso 1 1 calc R
C107 C 0.7660(6) -0.1835(6) 0.1211(3) 0.127(2) Uani 1 1 d .
H107 H 0.8182 -0.1734 0.1004 0.153 Uiso 1 1 calc R
C108 C 0.7742(4) -0.2494(5) 0.1529(2) 0.0955(17) Uani 1 1 d .
H108 H 0.8312 -0.2839 0.1536 0.115 Uiso 1 1 calc R
C109 C 0.7223(4) -0.4308(4) 0.19116(18) 0.0688(13) Uani 1 1 d .
C110 C 0.6521(4) -0.4786(4) 0.14964(19) 0.0751(14) Uani 1 1 d .
H110 H 0.5949 -0.4491 0.1390 0.090 Uiso 1 1 calc R
C111 C 0.6641(5) -0.5684(5) 0.12346(19) 0.0962(18) Uani 1 1 d .
H111 H 0.6157 -0.6001 0.0950 0.115 Uiso 1 1 calc R
C112 C 0.7470(6) -0.6116(5) 0.1390(3) 0.117(2) Uani 1 1 d .
H112 H 0.7552 -0.6733 0.1211 0.141 Uiso 1 1 calc R
C113 C 0.8180(5) -0.5662(5) 0.1802(3) 0.131(2) Uani 1 1 d .
H113 H 0.8746 -0.5967 0.1906 0.157 Uiso 1 1 calc R
C114 C 0.8061(4) -0.4737(4) 0.20701(19) 0.110(2) Uani 1 1 d .
H114 H 0.8546 -0.4416 0.2353 0.132 Uiso 1 1 calc R
N1 N 0.0630(3) 0.3880(3) 0.33997(14) 0.0791(12) Uani 1 1 d .
N2 N 0.7081(3) -0.3349(3) 0.21737(15) 0.0724(11) Uani 1 1 d .

loop_
_atom_site_aniso_label
_atom_site_aniso_U_11
_atom_site_aniso_U_22
_atom_site_aniso_U_33
_atom_site_aniso_U_23
_atom_site_aniso_U_13
_atom_site_aniso_U_12
B1 0.071(4) 0.065(4) 0.061(4) 0.014(3) 0.003(3) -0.011(4)
B2 0.037(3) 0.055(4) 0.061(3) 0.013(3) 0.005(2) 0.001(3)
C1 0.072(4) 0.073(4) 0.052(3) 0.013(3) 0.008(3) -0.009(3)
C2 0.071(4) 0.087(5) 0.060(3) 0.015(3) 0.008(3) -0.009(4)
C3 0.085(4) 0.124(5) 0.086(4) 0.015(4) -0.011(3) -0.001(4)
C4 0.084(4) 0.102(5) 0.092(4) 0.021(4) 0.020(3) 0.021(4)
C5 0.100(5) 0.092(5) 0.088(4) 0.010(4) 0.023(4) 0.011(5)
C6 0.139(5) 0.106(5) 0.192(6) 0.023(5) 0.046(5) 0.049(5)
C7 0.105(5) 0.071(5) 0.089(4) -0.001(3) 0.034(4) -0.010(4)
C8 0.080(4) 0.074(4) 0.062(3) 0.007(3) 0.013(3) -0.003(4)
C9 0.106(4) 0.108(5) 0.080(3) 0.003(3) 0.001(3) -0.008(4)
C10 0.081(4) 0.074(4) 0.045(3) 0.010(3) 0.007(3) 0.002(3)
C11 0.101(5) 0.075(4) 0.075(3) 0.020(3) 0.026(3) -0.010(4)
C12 0.092(4) 0.125(5) 0.126(4) 0.040(4) 0.027(4) -0.008(4)
C13 0.142(6) 0.079(5) 0.079(4) 0.027(3) 0.010(4) -0.023(5)
C14 0.131(6) 0.087(5) 0.090(4) 0.030(4) 0.005(5) 0.010(5)
C15 0.224(7) 0.097(5) 0.153(5) 0.070(5) -0.019(5) 0.015(5)
C16 0.109(5) 0.106(5) 0.069(3) 0.034(4) -0.006(3) 0.007(4)
C17 0.093(5) 0.095(5) 0.057(3) 0.017(3) 0.002(3) 0.011(4)
C18 0.081(4) 0.140(6) 0.116(4) 0.054(4) 0.007(3) 0.004(4)
C19 0.071(3) 0.062(4) 0.054(3) 0.017(3) 0.001(2) 0.007(3)
C20 0.091(4) 0.078(4) 0.064(3) 0.020(3) -0.001(3) 0.028(3)
C21 0.089(4) 0.076(4) 0.059(3) 0.014(3) 0.005(3) 0.035(3)
C22 0.058(3) 0.056(3) 0.055(3) 0.014(3) 0.000(2) 0.014(3)
C23 0.053(3) 0.055(3) 0.047(3) 0.015(2) 0.007(2) 0.010(3)
C24 0.059(3) 0.059(3) 0.061(3) 0.016(3) 0.004(2) 0.017(3)
C25 0.066(3) 0.067(4) 0.059(3) 0.010(3) 0.007(3) 0.026(3)
C26 0.060(3) 0.070(4) 0.052(3) -0.001(3) 0.011(2) 0.020(3)
C27 0.046(3) 0.059(4) 0.046(3) 0.002(2) 0.007(2) 0.008(3)
C28 0.050(3) 0.071(4) 0.043(2) 0.012(3) 0.007(2) 0.008(3)
C29 0.056(3) 0.065(4) 0.056(3) 0.021(3) 0.015(3) 0.020(3)
C30 0.099(5) 0.090(5) 0.067(4) 0.041(3) 0.037(3) 0.043(4)
C31 0.176(6) 0.089(5) 0.078(4) 0.029(4) 0.053(4) 0.060(5)
C32 0.279(10) 0.122(6) 0.115(5) 0.057(5) 0.103(7) 0.118(9)
C33 0.290(15) 0.227(13) 0.150(9) 0.101(8) 0.140(11) 0.185(14)
C34 0.192(9) 0.270(12) 0.155(8) 0.136(8) 0.121(7) 0.185(10)
C35 0.097(6) 0.155(7) 0.113(5) 0.097(5) 0.062(5) 0.074(6)
C36 0.058(5) 0.164(7) 0.119(5) 0.093(5) 0.032(4) 0.034(5)
C37 0.039(4) 0.265(12) 0.165(8) 0.156(7) 0.027(6) 0.036(7)
C38 0.077(6) 0.269(14) 0.154(8) 0.117(8) -0.014(6) -0.013(8)
C39 0.076(4) 0.149(6) 0.106(4) 0.050(4) -0.019(4) -0.035(5)
C40 0.056(4) 0.113(5) 0.083(4) 0.035(4) -0.002(3) -0.008(4)
C41 0.056(4) 0.102(5) 0.068(3) 0.050(3) 0.016(3) 0.019(4)
C42 0.073(3) 0.061(4) 0.057(3) 0.012(3) 0.017(2) 0.013(3)
C43 0.076(3) 0.067(4) 0.046(3) 0.013(3) 0.015(2) 0.004(3)
C44 0.066(3) 0.078(4) 0.059(3) 0.016(3) 0.017(2) -0.005(3)
C45 0.051(3) 0.071(4) 0.053(3) -0.002(3) 0.008(2) 0.008(3)
C46 0.098(4) 0.078(4) 0.065(4) 0.022(3) 0.019(3) 0.007(4)
C47 0.185(6) 0.076(5) 0.077(4) 0.017(4) 0.019(4) 0.019(4)
C48 0.225(9) 0.105(6) 0.068(4) -0.012(4) 0.028(5) -0.024(6)
C49 0.186(9) 0.159(8) 0.147(8) 0.007(7) 0.074(7) 0.060(7)
C50 0.159(7) 0.204(9) 0.137(6) -0.015(7) 0.038(6) 0.080(6)
C51 0.111(5) 0.168(7) 0.106(5) 0.011(5) 0.033(4) 0.049(5)
C52 0.078(4) 0.062(4) 0.054(3) 0.013(3) 0.020(3) 0.005(3)
C53 0.109(4) 0.069(4) 0.071(4) 0.011(3) 0.029(3) -0.005(4)
C54 0.120(5) 0.073(4) 0.077(4) 0.015(4) 0.030(4) -0.006(4)
C55 0.101(4) 0.077(5) 0.093(5) 0.042(4) 0.023(4) 0.012(4)
C56 0.128(5) 0.088(5) 0.063(4) 0.011(4) 0.002(3) -0.005(4)
C57 0.118(4) 0.071(4) 0.078(4) 0.017(4) 0.011(3) -0.026(3)
C58 0.058(3) 0.052(4) 0.064(3) 0.005(3) 0.003(3) 0.019(3)
C59 0.078(4) 0.053(4) 0.065(3) 0.017(3) 0.006(3) 0.016(3)
C60 0.090(4) 0.092(5) 0.099(4) 0.018(3) -0.017(3) -0.009(4)
C61 0.119(5) 0.083(5) 0.057(4) 0.016(3) 0.002(3) 0.025(4)
C62 0.123(5) 0.077(5) 0.068(4) 0.024(4) 0.013(4) 0.030(4)
C63 0.261(8) 0.167(7) 0.068(4) 0.060(4) 0.017(4) 0.040(6)
C64 0.105(5) 0.075(4) 0.090(4) 0.042(4) 0.038(4) 0.033(4)
C65 0.064(4) 0.053(4) 0.084(4) 0.020(3) 0.016(3) 0.017(3)
C66 0.086(4) 0.072(4) 0.118(4) 0.034(4) 0.021(3) 0.005(3)
C67 0.050(3) 0.042(3) 0.063(3) 0.015(2) 0.008(2) 0.013(3)
C68 0.065(3) 0.056(3) 0.060(3) 0.024(3) 0.009(3) 0.013(3)
C69 0.072(3) 0.086(4) 0.084(3) 0.029(3) 0.016(3) 0.030(3)
C70 0.073(4) 0.070(4) 0.074(3) 0.018(3) 0.022(3) 0.022(3)
C71 0.101(4) 0.059(4) 0.069(3) 0.016(3) 0.029(3) 0.025(3)
C72 0.170(5) 0.086(4) 0.075(3) -0.002(3) 0.033(3) 0.050(4)
C73 0.081(4) 0.066(4) 0.057(3) 0.012(3) 0.004(3) 0.016(3)
C74 0.049(3) 0.058(3) 0.068(3) 0.015(3) 0.011(3) 0.011(3)
C75 0.072(3) 0.087(4) 0.078(3) 0.008(3) -0.001(3) 0.013(3)
C76 0.060(3) 0.054(3) 0.049(3) 0.016(2) 0.009(2) 0.017(3)
C77 0.054(3) 0.056(4) 0.055(3) 0.008(3) 0.014(2) 0.013(3)
C78 0.051(3) 0.068(4) 0.048(3) 0.012(3) 0.011(2) 0.002(3)
C79 0.053(3) 0.045(3) 0.046(3) 0.010(2) 0.003(2) -0.001(2)
C80 0.046(3) 0.037(3) 0.049(3) 0.008(2) 0.006(2) 0.008(2)
C81 0.047(3) 0.059(4) 0.042(2) 0.010(2) 0.002(2) -0.001(3)
C82 0.088(4) 0.059(4) 0.051(3) 0.024(3) 0.012(2) 0.012(3)
C83 0.087(3) 0.057(4) 0.056(3) 0.019(3) 0.012(2) 0.024(3)
C84 0.050(3) 0.037(3) 0.060(3) 0.012(3) 0.005(2) 0.004(2)
C85 0.043(3) 0.042(3) 0.056(3) -0.002(3) 0.002(2) 0.009(2)
C86 0.044(3) 0.060(3) 0.040(2) 0.012(2) 0.007(2) 0.011(2)
C87 0.055(3) 0.044(3) 0.048(3) 0.003(2) 0.008(2) 0.007(3)
C88 0.077(4) 0.064(4) 0.057(3) 0.015(3) 0.010(3) 0.015(3)
C89 0.102(5) 0.087(4) 0.064(3) 0.033(3) 0.019(3) 0.025(4)
C90 0.141(5) 0.086(5) 0.068(4) 0.038(3) 0.028(4) 0.026(5)
C91 0.098(4) 0.061(4) 0.084(4) 0.021(3) 0.028(3) 0.001(3)
C92 0.076(4) 0.038(3) 0.052(3) 0.009(2) 0.017(3) -0.001(3)
C93 0.055(3) 0.044(3) 0.058(3) -0.001(2) -0.002(3) 0.003(3)
C94 0.058(4) 0.068(4) 0.076(3) 0.001(3) 0.000(3) -0.011(3)
C95 0.048(3) 0.090(5) 0.091(4) -0.013(3) 0.002(3) -0.006(3)
C96 0.057(4) 0.091(4) 0.070(3) -0.001(3) -0.002(3) 0.018(3)
C97 0.059(3) 0.062(3) 0.060(3) 0.006(3) 0.008(2) 0.011(3)
C98 0.055(3) 0.035(3) 0.046(3) 0.006(2) 0.003(2) 0.002(2)
C99 0.052(3) 0.048(3) 0.057(3) 0.004(3) 0.009(2) 0.004(3)
C100 0.048(3) 0.065(4) 0.052(3) 0.000(3) 0.004(2) 0.011(3)
C101 0.059(3) 0.047(4) 0.083(4) 0.008(3) 0.003(3) 0.010(3)
C102 0.068(3) 0.051(4) 0.062(3) 0.006(3) 0.008(2) 0.009(3)
C103 0.068(4) 0.074(4) 0.058(3) 0.001(3) 0.000(3) -0.010(4)
C104 0.065(4) 0.102(5) 0.081(4) 0.023(4) -0.005(3) 0.006(4)
C105 0.116(5) 0.082(5) 0.105(5) 0.030(4) -0.029(4) 0.005(4)
C106 0.180(8) 0.100(6) 0.085(4) 0.033(4) 0.018(5) -0.033(6)
C107 0.162(7) 0.100(6) 0.123(6) 0.016(5) 0.055(5) 0.000(5)
C108 0.093(4) 0.081(5) 0.111(4) 0.016(4) 0.021(4) -0.006(4)
C109 0.071(4) 0.065(4) 0.063(3) -0.006(3) 0.005(3) 0.013(3)
C110 0.079(4) 0.073(4) 0.063(3) 0.002(3) -0.004(3) -0.001(3)
C111 0.142(6) 0.071(5) 0.062(3) -0.012(3) -0.001(3) 0.009(4)
C112 0.175(7) 0.100(6) 0.081(4) 0.003(4) 0.028(4) 0.056(6)
C113 0.138(6) 0.141(7) 0.105(5) -0.012(5) -0.003(4) 0.078(5)
C114 0.100(4) 0.118(5) 0.094(4) -0.031(4) -0.017(3) 0.062(4)
N1 0.132(4) 0.050(3) 0.060(3) 0.011(2) 0.033(2) 0.010(3)
N2 0.083(3) 0.070(3) 0.058(3) 0.002(3) -0.001(2) 0.009(3)

loop_
_atom_type_symbol
_atom_type_description
_atom_type_scat_dispersion_real
_atom_type_scat_dispersion_imag
_atom_type_scat_source
C C 0.0033 0.0016 'International Tables Vol C Tables 4.2.6.8 and 6.1.1.4'
H H 0.0000 0.0000 'International Tables Vol C Tables 4.2.6.8 and 6.1.1.4'
N N 0.0061 0.0033 'International Tables Vol C Tables 4.2.6.8 and 6.1.1.4'
B B 0.0013 0.0007 'International Tables Vol C Tables 4.2.6.8 and 6.1.1.4'

loop_
_geom_angle_atom_site_label_1
_geom_angle_atom_site_label_2
_geom_angle_atom_site_label_3
_geom_angle
C19 B1 C1 120.4(4)
C19 B1 C10 117.8(4)
C1 B1 C10 121.8(4)
C67 B2 C76 120.0(4)
C67 B2 C58 122.6(4)
C76 B2 C58 117.4(4)
C8 C1 C2 116.6(5)
C8 C1 B1 120.3(5)
C2 C1 B1 123.1(5)
C4 C2 C1 120.3(5)
C4 C2 C3 117.9(5)
C1 C2 C3 121.7(5)
C2 C3 H3A 109.5
C2 C3 H3B 109.5
H3A C3 H3B 109.5
C2 C3 H3C 109.5
H3A C3 H3C 109.5
H3B C3 H3C 109.5
C5 C4 C2 123.6(5)
C5 C4 H4 118.2
C2 C4 H4 118.2
C4 C5 C7 116.3(6)
C4 C5 C6 122.2(6)
C7 C5 C6 121.5(6)
C5 C6 H6A 109.5
C5 C6 H6B 109.5
H6A C6 H6B 109.5
C5 C6 H6C 109.5
H6A C6 H6C 109.5
H6B C6 H6C 109.5
C8 C7 C5 122.8(5)
C8 C7 H7 118.6
C5 C7 H7 118.6
C7 C8 C1 120.3(5)
C7 C8 C9 117.2(5)
C1 C8 C9 122.5(5)
C8 C9 H9A 109.5
C8 C9 H9B 109.5
H9A C9 H9B 109.5
C8 C9 H9C 109.5
H9A C9 H9C 109.5
H9B C9 H9C 109.5
C17 C10 C11 118.7(5)
C17 C10 B1 121.9(5)
C11 C10 B1 119.2(5)
C13 C11 C10 117.4(5)
C13 C11 C12 119.9(6)
C10 C11 C12 122.7(5)
C11 C12 H12A 109.5
C11 C12 H12B 109.5
H12A C12 H12B 109.5
C11 C12 H12C 109.5
H12A C12 H12C 109.5
H12B C12 H12C 109.5
C14 C13 C11 123.1(6)
C14 C13 H13 118.4
C11 C13 H13 118.4
C16 C14 C13 118.6(6)
C16 C14 C15 123.0(7)
C13 C14 C15 118.4(7)
C14 C15 H15A 109.5
C14 C15 H15B 109.5
H15A C15 H15B 109.5
C14 C15 H15C 109.5
H15A C15 H15C 109.5
H15B C15 H15C 109.5
C14 C16 C17 122.0(6)
C14 C16 H16 119.0
C17 C16 H16 119.0
C16 C17 C10 120.0(5)
C16 C17 C18 116.8(5)
C10 C17 C18 123.0(5)
C17 C18 H18A 109.5
C17 C18 H18B 109.5
H18A C18 H18B 109.5
C17 C18 H18C 109.5
H18A C18 H18C 109.5
H18B C18 H18C 109.5
C20 C19 C24 115.6(4)
C20 C19 B1 122.1(4)
C24 C19 B1 122.3(4)
C21 C20 C19 121.4(4)
C21 C20 H20 119.3
C19 C20 H20 119.3
C20 C21 C22 121.3(4)
C20 C21 H21 119.3
C22 C21 H21 119.3
C23 C22 C21 120.0(4)
C23 C22 C25 125.8(4)
C21 C22 C25 114.2(4)
C22 C23 C24 116.7(4)
C22 C23 C29 124.0(4)
C24 C23 C29 118.8(4)
C23 C24 C19 124.8(4)
C23 C24 H24 117.6
C19 C24 H24 117.6
C26 C25 C22 131.2(4)
C26 C25 H25 114.4
C22 C25 H25 114.4
C25 C26 C27 130.2(4)
C25 C26 H26 114.9
C27 C26 H26 114.9
C45 C27 C28 117.7(4)
C45 C27 C26 115.4(4)
C28 C27 C26 126.9(4)
C42 C28 C27 117.4(4)
C42 C28 C29 118.6(4)
C27 C28 C29 123.5(4)
C23 C29 C28 118.9(3)
C23 C29 C30 109.8(3)
C28 C29 C30 110.2(4)
C23 C29 C41 108.3(3)
C28 C29 C41 108.0(3)
C30 C29 C41 99.9(4)
C31 C30 C35 122.4(6)
C31 C30 C29 127.2(6)
C35 C30 C29 110.4(6)
C30 C31 C32 118.3(7)
C30 C31 H31 120.8
C32 C31 H31 120.8
C33 C32 C31 119.6(10)
C33 C32 H32 120.2
C31 C32 H32 120.2
C34 C33 C32 122.1(11)
C34 C33 H33 119.0
C32 C33 H33 119.0
C33 C34 C35 118.8(11)
C33 C34 H34 120.6
C35 C34 H34 120.6
C30 C35 C34 118.8(8)
C30 C35 C36 110.4(6)
C34 C35 C36 130.9(8)
C41 C36 C37 119.5(7)
C41 C36 C35 107.8(6)
C37 C36 C35 132.7(7)
C38 C37 C36 118.7(9)
C38 C37 H37 120.7
C36 C37 H37 120.7
C39 C38 C37 121.1(10)
C39 C38 H38 119.4
C37 C38 H38 119.4
C38 C39 C40 121.6(8)
C38 C39 H39 119.2
C40 C39 H39 119.2
C41 C40 C39 120.8(6)
C41 C40 H40 119.6
C39 C40 H40 119.6
C40 C41 C36 118.1(6)
C40 C41 C29 130.5(5)
C36 C41 C29 111.4(6)
C28 C42 C43 124.9(4)
C28 C42 H42 117.6
C43 C42 H42 117.6
N1 C43 C42 120.8(4)
N1 C43 C44 122.4(4)
C42 C43 C44 116.7(5)
C45 C44 C43 119.0(4)
C45 C44 H44 120.5
C43 C44 H44 120.5
C44 C45 C27 124.1(4)
C44 C45 H45 117.9
C27 C45 H45 117.9
C47 C46 C51 120.3(6)
C47 C46 N1 119.8(6)
C51 C46 N1 120.0(5)
C46 C47 C48 119.7(6)
C46 C47 H47 120.1
C48 C47 H47 120.1
C49 C48 C47 118.9(7)
C49 C48 H48 120.5
C47 C48 H48 120.5
C50 C49 C48 121.8(9)
C50 C49 H49 119.1
C48 C49 H49 119.1
C49 C50 C51 119.5(8)
C49 C50 H50 120.2
C51 C50 H50 120.2
C46 C51 C50 119.8(6)
C46 C51 H51 120.1
C50 C51 H51 120.1
C53 C52 C57 118.3(4)
C53 C52 N1 121.0(5)
C57 C52 N1 120.7(5)
C54 C53 C52 122.0(5)
C54 C53 H53 119.0
C52 C53 H53 119.0
C55 C54 C53 119.6(5)
C55 C54 H54 120.2
C53 C54 H54 120.2
C56 C55 C54 119.9(5)
C56 C55 H55 120.1
C54 C55 H55 120.1
C55 C56 C57 121.1(5)
C55 C56 H56 119.4
C57 C56 H56 119.4
C52 C57 C56 119.1(5)
C52 C57 H57 120.5
C56 C57 H57 120.5
C65 C58 C59 117.1(4)
C65 C58 B2 121.6(4)
C59 C58 B2 121.1(5)
C61 C59 C58 120.0(5)
C61 C59 C60 117.8(5)
C58 C59 C60 122.2(4)
C59 C60 H60A 109.5
C59 C60 H60B 109.5
H60A C60 H60B 109.5
C59 C60 H60C 109.5
H60A C60 H60C 109.5
H60B C60 H60C 109.5
C62 C61 C59 123.3(5)
C62 C61 H61 118.3
C59 C61 H61 118.3
C61 C62 C64 117.9(5)
C61 C62 C63 122.1(6)
C64 C62 C63 120.0(6)
C62 C63 H63A 109.5
C62 C63 H63B 109.5
H63A C63 H63B 109.5
C62 C63 H63C 109.5
H63A C63 H63C 109.5
H63B C63 H63C 109.5
C62 C64 C65 121.8(5)
C62 C64 H64 119.1
C65 C64 H64 119.1
C58 C65 C64 119.9(5)
C58 C65 C66 121.1(5)
C64 C65 C66 119.0(5)
C65 C66 H66A 109.5
C65 C66 H66B 109.5
H66A C66 H66B 109.5
C65 C66 H66C 109.5
H66A C66 H66C 109.5
H66B C66 H66C 109.5
C68 C67 C74 116.4(4)
C68 C67 B2 121.6(4)
C74 C67 B2 122.0(4)
C70 C68 C67 121.5(4)
C70 C68 C69 115.9(4)
C67 C68 C69 122.6(4)
C68 C69 H69A 109.5
C68 C69 H69B 109.5
H69A C69 H69B 109.5
C68 C69 H69C 109.5
H69A C69 H69C 109.5
H69B C69 H69C 109.5
C71 C70 C68 121.5(4)
C71 C70 H70 119.2
C68 C70 H70 119.2
C70 C71 C73 118.7(4)
C70 C71 C72 122.1(5)
C73 C71 C72 119.2(5)
C71 C72 H72A 109.5
C71 C72 H72B 109.5
H72A C72 H72B 109.5
C71 C72 H72C 109.5
H72A C72 H72C 109.5
H72B C72 H72C 109.5
C71 C73 C74 120.7(4)
C71 C73 H73 119.6
C74 C73 H73 119.6
C73 C74 C67 121.2(4)
C73 C74 C75 116.6(4)
C67 C74 C75 122.1(4)
C74 C75 H75A 109.5
C74 C75 H75B 109.5
H75A C75 H75B 109.5
C74 C75 H75C 109.5
H75A C75 H75C 109.5
H75B C75 H75C 109.5
C77 C76 C81 116.3(4)
C77 C76 B2 121.3(4)
C81 C76 B2 122.3(4)
C78 C77 C76 120.9(4)
C78 C77 H77 119.6
C76 C77 H77 119.6
C77 C78 C79 122.3(4)
C77 C78 H78 118.8
C79 C78 H78 118.8
C80 C79 C78 118.6(4)
C80 C79 C82 125.4(4)
C78 C79 C82 116.0(4)
C81 C80 C79 117.0(3)
C81 C80 C86 118.1(3)
C79 C80 C86 124.8(4)
C80 C81 C76 124.9(4)
C80 C81 H81 117.6
C76 C81 H81 117.6
C83 C82 C79 131.5(4)
C83 C82 H82 114.3
C79 C82 H82 114.3
C82 C83 C84 128.7(4)
C82 C83 H83 115.6
C84 C83 H83 115.6
C102 C84 C85 117.7(4)
C102 C84 C83 115.0(4)
C85 C84 C83 127.3(4)
C99 C85 C84 118.9(4)
C99 C85 C86 116.6(4)
C84 C85 C86 124.0(4)
C98 C86 C87 100.3(3)
C98 C86 C80 110.9(3)
C87 C86 C80 109.8(3)
C98 C86 C85 108.7(3)
C87 C86 C85 109.1(3)
C80 C86 C85 116.7(3)
C92 C87 C88 120.7(4)
C92 C87 C86 110.8(4)
C88 C87 C86 128.6(4)
C89 C88 C87 118.5(4)
C89 C88 H88 120.8
C87 C88 H88 120.8
C90 C89 C88 121.5(5)
C90 C89 H89 119.2
C88 C89 H89 119.2
C89 C90 C91 120.9(5)
C89 C90 H90 119.5
C91 C90 H90 119.5
C92 C91 C90 118.5(5)
C92 C91 H91 120.8
C90 C91 H91 120.8
C91 C92 C87 119.9(4)
C91 C92 C93 131.6(5)
C87 C92 C93 108.5(4)
C98 C93 C94 122.3(4)
C98 C93 C92 109.7(4)
C94 C93 C92 128.0(5)
C95 C94 C93 117.6(4)
C95 C94 H94 121.2
C93 C94 H94 121.2
C96 C95 C94 121.3(5)
C96 C95 H95 119.4
C94 C95 H95 119.4
C95 C96 C97 120.7(4)
C95 C96 H96 119.6
C97 C96 H96 119.6
C98 C97 C96 119.4(4)
C98 C97 H97 120.3
C96 C97 H97 120.3
C97 C98 C93 118.7(4)
C97 C98 C86 130.5(4)
C93 C98 C86 110.7(4)
C85 C99 C100 121.6(4)
C85 C99 H99 119.2
C100 C99 H99 119.2
C101 C100 C99 119.1(4)
C101 C100 N2 121.6(5)
C99 C100 N2 119.3(5)
C100 C101 C102 119.2(4)
C100 C101 H101 120.4
C102 C101 H101 120.4
C101 C102 C84 123.5(4)
C101 C102 H102 118.3
C84 C102 H102 118.3
C108 C103 C104 118.5(5)
C108 C103 N2 119.9(6)
C104 C103 N2 121.6(5)
C105 C104 C103 119.3(5)
C105 C104 H104 120.3
C103 C104 H104 120.3
C106 C105 C104 123.1(6)
C106 C105 H105 118.5
C104 C105 H105 118.5
C105 C106 C107 116.5(7)
C105 C106 H106 121.8
C107 C106 H106 121.8
C108 C107 C106 122.1(7)
C108 C107 H107 118.9
C106 C107 H107 118.9
C107 C108 C103 120.5(6)
C107 C108 H108 119.7
C103 C108 H108 119.7
C110 C109 C114 119.7(5)
C110 C109 N2 119.7(5)
C114 C109 N2 120.6(5)
C111 C110 C109 121.1(5)
C111 C110 H110 119.4
C109 C110 H110 119.4
C110 C111 C112 119.6(6)
C110 C111 H111 120.2
C112 C111 H111 120.2
C113 C112 C111 120.8(6)
C113 C112 H112 119.6
C111 C112 H112 119.6
C112 C113 C114 119.7(6)
C112 C113 H113 120.2
C114 C113 H113 120.2
C109 C114 C113 119.1(5)
C109 C114 H114 120.5
C113 C114 H114 120.5
C43 N1 C52 122.5(4)
C43 N1 C46 120.6(4)
C52 N1 C46 116.9(4)
C103 N2 C100 120.9(4)
C103 N2 C109 116.7(4)
C100 N2 C109 122.1(4)

loop_
_geom_bond_atom_site_label_1
_geom_bond_atom_site_label_2
_geom_bond_distance
B1 C19 1.574(6)
B1 C1 1.580(7)
B1 C10 1.606(6)
B2 C67 1.557(6)
B2 C76 1.558(6)
B2 C58 1.583(6)
C1 C8 1.404(6)
C1 C2 1.410(6)
C2 C4 1.379(6)
C2 C3 1.523(6)
C3 H3A 0.9600
C3 H3B 0.9600
C3 H3C 0.9600
C4 C5 1.356(6)
C4 H4 0.9300
C5 C7 1.387(6)
C5 C6 1.516(7)
C6 H6A 0.9600
C6 H6B 0.9600
C6 H6C 0.9600
C7 C8 1.382(6)
C7 H7 0.9300
C8 C9 1.539(6)
C9 H9A 0.9600
C9 H9B 0.9600
C9 H9C 0.9600
C10 C17 1.408(6)
C10 C11 1.417(6)
C11 C13 1.409(6)
C11 C12 1.494(6)
C12 H12A 0.9600
C12 H12B 0.9600
C12 H12C 0.9600
C13 C14 1.372(7)
C13 H13 0.9300
C14 C16 1.346(7)
C14 C15 1.518(7)
C15 H15A 0.9600
C15 H15B 0.9600
C15 H15C 0.9600
C16 C17 1.393(6)
C16 H16 0.9300
C17 C18 1.511(6)
C18 H18A 0.9600
C18 H18B 0.9600
C18 H18C 0.9600
C19 C20 1.396(5)
C19 C24 1.414(5)
C20 C21 1.384(5)
C20 H20 0.9300
C21 C22 1.404(5)
C21 H21 0.9300
C22 C23 1.393(5)
C22 C25 1.450(5)
C23 C24 1.405(4)
C23 C29 1.542(5)
C24 H24 0.9300
C25 C26 1.332(5)
C25 H25 0.9300
C26 C27 1.460(5)
C26 H26 0.9300
C27 C45 1.396(5)
C27 C28 1.400(5)
C28 C42 1.389(5)
C28 C29 1.546(5)
C29 C30 1.547(6)
C29 C41 1.549(6)
C30 C31 1.372(7)
C30 C35 1.395(7)
C31 C32 1.404(8)
C31 H31 0.9300
C32 C33 1.382(13)
C32 H32 0.9300
C33 C34 1.373(14)
C33 H33 0.9300
C34 C35 1.406(9)
C34 H34 0.9300
C35 C36 1.454(8)
C36 C41 1.406(6)
C36 C37 1.437(9)
C37 C38 1.371(10)
C37 H37 0.9300
C38 C39 1.328(9)
C38 H38 0.9300
C39 C40 1.383(7)
C39 H39 0.9300
C40 C41 1.380(6)
C40 H40 0.9300
C42 C43 1.396(5)
C42 H42 0.9300
C43 N1 1.383(5)
C43 C44 1.397(5)
C44 C45 1.370(5)
C44 H44 0.9300
C45 H45 0.9300
C46 C47 1.358(6)
C46 C51 1.362(6)
C46 N1 1.437(5)
C47 C48 1.412(7)
C47 H47 0.9300
C48 C49 1.357(8)
C48 H48 0.9300
C49 C50 1.337(8)
C49 H49 0.9300
C50 C51 1.405(8)
C50 H50 0.9300
C51 H51 0.9300
C52 C53 1.365(6)
C52 C57 1.367(6)
C52 N1 1.417(5)
C53 C54 1.361(6)
C53 H53 0.9300
C54 C55 1.347(6)
C54 H54 0.9300
C55 C56 1.345(6)
C55 H55 0.9300
C56 C57 1.393(6)
C56 H56 0.9300
C57 H57 0.9300
C58 C65 1.394(6)
C58 C59 1.407(6)
C59 C61 1.375(6)
C59 C60 1.524(6)
C60 H60A 0.9600
C60 H60B 0.9600
C60 H60C 0.9600
C61 C62 1.340(6)
C61 H61 0.9300
C62 C64 1.363(6)
C62 C63 1.526(6)
C63 H63A 0.9600
C63 H63B 0.9600
C63 H63C 0.9600
C64 C65 1.404(6)
C64 H64 0.9300
C65 C66 1.499(6)
C66 H66A 0.9600
C66 H66B 0.9600
C66 H66C 0.9600
C67 C68 1.409(5)
C67 C74 1.408(5)
C68 C70 1.383(5)
C68 C69 1.518(5)
C69 H69A 0.9600
C69 H69B 0.9600
C69 H69C 0.9600
C70 C71 1.369(6)
C70 H70 0.9300
C71 C73 1.385(5)
C71 C72 1.547(5)
C72 H72A 0.9600
C72 H72B 0.9600
C72 H72C 0.9600
C73 C74 1.397(5)
C73 H73 0.9300
C74 C75 1.499(5)
C75 H75A 0.9600
C75 H75B 0.9600
C75 H75C 0.9600
C76 C77 1.379(5)
C76 C81 1.415(5)
C77 C78 1.366(5)
C77 H77 0.9300
C78 C79 1.415(5)
C78 H78 0.9300
C79 C80 1.403(5)
C79 C82 1.441(5)
C80 C81 1.383(5)
C80 C86 1.554(5)
C81 H81 0.9300
C82 C83 1.323(5)
C82 H82 0.9300
C83 C84 1.437(5)
C83 H83 0.9300
C84 C102 1.387(5)
C84 C85 1.403(5)
C85 C99 1.392(5)
C85 C86 1.570(5)
C86 C98 1.531(5)
C86 C87 1.532(5)
C87 C92 1.397(5)
C87 C88 1.400(5)
C88 C89 1.379(5)
C88 H88 0.9300
C89 C90 1.363(6)
C89 H89 0.9300
C90 C91 1.404(6)
C90 H90 0.9300
C91 C92 1.395(5)
C91 H91 0.9300
C92 C93 1.442(5)
C93 C98 1.381(5)
C93 C94 1.395(5)
C94 C95 1.373(5)
C94 H94 0.9300
C95 C96 1.362(6)
C95 H95 0.9300
C96 C97 1.397(5)
C96 H96 0.9300
C97 C98 1.378(5)
C97 H97 0.9300
C99 C100 1.400(5)
C99 H99 0.9300
C100 C101 1.369(5)
C100 N2 1.417(5)
C101 C102 1.370(5)
C101 H101 0.9300
C102 H102 0.9300
C103 C108 1.375(6)
C103 C104 1.395(6)
C103 N2 1.410(5)
C104 C105 1.370(6)
C104 H104 0.9300
C105 C106 1.354(7)
C105 H105 0.9300
C106 C107 1.401(8)
C106 H106 0.9300
C107 C108 1.352(7)
C107 H107 0.9300
C108 H108 0.9300
C109 C110 1.360(5)
C109 C114 1.362(5)
C109 N2 1.436(5)
C110 C111 1.354(6)
C110 H110 0.9300
C111 C112 1.353(6)
C111 H111 0.9300
C112 C113 1.351(7)
C112 H112 0.9300
C113 C114 1.393(7)
C113 H113 0.9300
C114 H114 0.9300

loop_
_platon_squeeze_void_nr
_platon_squeeze_void_average_x
_platon_squeeze_void_average_y
_platon_squeeze_void_average_z
_platon_squeeze_void_volume
_platon_squeeze_void_count_electrons
1 0.500 0.000 0.000 541 115
